data_4329995
loop_
_publ_author_name
'Na Zhao'
'Jinyuan Zhang'
'Ying Yang'
'Hongping Zhu'
'Yan Li'
'Gang Fu'

_publ_section_title
;
 \b-Diketiminate Germylene-Supported Pentafluorophenylcopper(I) and
 -silver(I) Complexes [LGe(Me)(CuC6F5)n]2 (n = 1, 2),
 LGe[C(SiMe3)N2]AgC6F5, and {LGe[C(SiMe3)N2](AgC6F5)2}2 (L =
 HC[C(Me)N-2,6-iPr2C6H3]2): Synthesis and Structural Characterization
;
_journal_name_full 'Inorganic Chemistry'
_journal_page_first 8710
_journal_page_last 8718
_journal_paper_doi 10.1021/ic300216m
_journal_volume 51
_journal_year 2012
_chemical_formula_sum 'C86 H104 Cu2 F10 Ge2 N4'
_chemical_formula_weight 1655.99
_chemical_name_systematic
; 
 ? 
;
_space_group_IT_number 15
_symmetry_cell_setting monoclinic
_symmetry_space_group_name_Hall '-C 2yc'
_symmetry_space_group_name_H-M 'C 1 2/c 1'
_atom_sites_solution_hydrogens geom
_atom_sites_solution_primary direct
_atom_sites_solution_secondary difmap
_audit_creation_method SHELXL-97
_cell_angle_alpha 90.00
_cell_angle_beta 92.657(3)
_cell_angle_gamma 90.00
_cell_formula_units_Z 4
_cell_length_a 21.0177(8)
_cell_length_b 16.8869(7)
_cell_length_c 22.5197(9)
_cell_measurement_reflns_used 12577
_cell_measurement_temperature 173(2)
_cell_measurement_theta_max 30.0153
_cell_measurement_theta_min 2.7093
_cell_volume 7984.2(6)
_computing_cell_refinement CrysAlisPro
_computing_data_collection CrysAlisPro
_computing_data_reduction CrysAlisPro
_computing_molecular_graphics Bluck
_computing_publication_material Bluck
_computing_structure_refinement 'SHELXL-97 (Sheldrick, 1997)'
_computing_structure_solution 'SHELXS-97 (Sheldrick, 1990)'
_diffrn_ambient_temperature 173(2)
_diffrn_detector_area_resol_mean 16.1903
_diffrn_measured_fraction_theta_full 0.996
_diffrn_measured_fraction_theta_max 0.996
_diffrn_measurement_device_type 'Xcalibur, Sapphire3, Gemini ultra'
_diffrn_measurement_method 'phi and omega scans'
_diffrn_radiation_monochromator graphite
_diffrn_radiation_source 'Enhance (Mo) x-ray Source'
_diffrn_radiation_type MoK\a
_diffrn_radiation_wavelength 0.71073
_diffrn_reflns_av_R_equivalents 0.0432
_diffrn_reflns_av_sigmaI/netI 0.0508
_diffrn_reflns_limit_h_max 22
_diffrn_reflns_limit_h_min -25
_diffrn_reflns_limit_k_max 20
_diffrn_reflns_limit_k_min -20
_diffrn_reflns_limit_l_max 27
_diffrn_reflns_limit_l_min -27
_diffrn_reflns_number 31718
_diffrn_reflns_theta_full 26.00
_diffrn_reflns_theta_max 26.00
_diffrn_reflns_theta_min 2.71
_exptl_absorpt_coefficient_mu 1.341
_exptl_absorpt_correction_T_max 0.6297
_exptl_absorpt_correction_T_min 0.5899
_exptl_absorpt_correction_type multi-scan
_exptl_absorpt_process_details empirical
_exptl_crystal_colour 'pale yellow'
_exptl_crystal_density_diffrn 1.378
_exptl_crystal_description block
_exptl_crystal_F_000 3440
_exptl_crystal_size_max 0.44
_exptl_crystal_size_mid 0.40
_exptl_crystal_size_min 0.38
_refine_diff_density_max 1.108
_refine_diff_density_min -0.921
_refine_diff_density_rms 0.096
_refine_ls_goodness_of_fit_ref 1.118
_refine_ls_hydrogen_treatment 'refined in a riding mode to the carrier atom'
_refine_ls_matrix_type full
_refine_ls_number_parameters 452
_refine_ls_number_reflns 7817
_refine_ls_number_restraints 0
_refine_ls_restrained_S_all 1.118
_refine_ls_R_factor_all 0.0743
_refine_ls_R_factor_gt 0.0584
_refine_ls_shift/su_max 0.000
_refine_ls_shift/su_mean 0.000
_refine_ls_structure_factor_coef Fsqd
_refine_ls_weighting_details 'calc w=1/[\s^2^(Fo^2^)+(0.0587P)^2^+50.8312P] where P=(Fo^2^+2Fc^2^)/3'
_refine_ls_weighting_scheme calc
_refine_ls_wR_factor_gt 0.1490
_refine_ls_wR_factor_ref 0.1531
_reflns_number_gt 6098
_reflns_number_total 7817
_reflns_threshold_expression >2sigma(I)
_cod_data_source_file ic300216m_si_002_1.cif
_cod_data_source_block compound_1
_cod_database_code 4329995

loop_
_symmetry_equiv_pos_as_xyz
'x, y, z'
'-x, y, -z+1/2'
'x+1/2, y+1/2, z'
'-x+1/2, y+1/2, -z+1/2'
'-x, -y, -z'
'x, -y, z-1/2'
'-x+1/2, -y+1/2, -z'
'x+1/2, -y+1/2, z-1/2'

loop_
_atom_site_label
_atom_site_type_symbol
_atom_site_fract_x
_atom_site_fract_y
_atom_site_fract_z
_atom_site_U_iso_or_equiv
_atom_site_adp_type
_atom_site_occupancy
_atom_site_symmetry_multiplicity
_atom_site_calc_flag
_atom_site_refinement_flags
_atom_site_disorder_assembly
_atom_site_disorder_group
Ge1 Ge 0.25496(2) 0.12497(3) 0.37631(2) 0.01793(13) Uani 1 1 d . . .
Cu1 Cu 0.24972(3) 0.21421(4) 0.45442(3) 0.02645(17) Uani 1 1 d . . .
N1 N 0.31973(17) 0.1294(2) 0.31571(16) 0.0191(8) Uani 1 1 d . . .
N2 N 0.18439(16) 0.1261(2) 0.31575(16) 0.0180(7) Uani 1 1 d . . .
F1 F 0.36486(18) 0.1449(2) 0.53162(17) 0.0546(9) Uani 1 1 d . . .
F2 F 0.48824(17) 0.1760(3) 0.51743(19) 0.0713(13) Uani 1 1 d . . .
F3 F 0.52379(18) 0.3168(3) 0.4734(2) 0.0857(16) Uani 1 1 d . . .
F4 F 0.4344(2) 0.4269(3) 0.44024(19) 0.0775(14) Uani 1 1 d . . .
F5 F 0.31114(17) 0.3967(2) 0.45494(16) 0.0534(9) Uani 1 1 d . . .
C1 C 0.1323(2) 0.0912(3) 0.2197(2) 0.0322(12) Uani 1 1 d . . .
H1A H 0.0974 0.0665 0.2403 0.048 Uiso 1 1 calc R . .
H1B H 0.1424 0.0591 0.1851 0.048 Uiso 1 1 calc R . .
H1C H 0.1195 0.1444 0.2065 0.048 Uiso 1 1 calc R . .
C2 C 0.1905(2) 0.0969(3) 0.2615(2) 0.0202(9) Uani 1 1 d . . .
C3 C 0.2487(2) 0.0735(3) 0.2400(2) 0.0236(10) Uani 1 1 d . . .
H3A H 0.2471 0.0392 0.2065 0.028 Uiso 1 1 calc R . .
C4 C 0.3088(2) 0.0952(3) 0.26240(19) 0.0205(9) Uani 1 1 d . . .
C5 C 0.3638(2) 0.0804(3) 0.2230(2) 0.0328(12) Uani 1 1 d . . .
H5A H 0.3911 0.1274 0.2227 0.049 Uiso 1 1 calc R . .
H5B H 0.3474 0.0689 0.1825 0.049 Uiso 1 1 calc R . .
H5C H 0.3887 0.0351 0.2383 0.049 Uiso 1 1 calc R . .
C6 C 0.2590(2) 0.0100(3) 0.3911(2) 0.0332(12) Uani 1 1 d . . .
H6A H 0.2585 -0.0183 0.3530 0.050 Uiso 1 1 calc R . .
H6B H 0.2223 -0.0063 0.4133 0.050 Uiso 1 1 calc R . .
H6C H 0.2984 -0.0027 0.4142 0.050 Uiso 1 1 calc R . .
C11 C 0.1231(2) 0.1562(3) 0.3324(2) 0.0225(10) Uani 1 1 d . . .
C12 C 0.1088(2) 0.2365(3) 0.3234(2) 0.0302(11) Uani 1 1 d . . .
C13 C 0.0501(3) 0.2632(4) 0.3403(3) 0.0432(14) Uani 1 1 d . . .
H13A H 0.0397 0.3175 0.3347 0.052 Uiso 1 1 calc R . .
C14 C 0.0066(3) 0.2142(4) 0.3646(3) 0.0452(15) Uani 1 1 d . . .
H14A H -0.0334 0.2343 0.3756 0.054 Uiso 1 1 calc R . .
C15 C 0.0213(2) 0.1347(4) 0.3732(2) 0.0387(13) Uani 1 1 d . . .
H15A H -0.0086 0.1006 0.3905 0.046 Uiso 1 1 calc R . .
C16 C 0.0796(2) 0.1043(3) 0.3567(2) 0.0280(11) Uani 1 1 d . . .
C21 C 0.3822(2) 0.1637(3) 0.32913(19) 0.0203(9) Uani 1 1 d . . .
C22 C 0.3903(2) 0.2443(3) 0.3154(2) 0.0254(10) Uani 1 1 d . . .
C23 C 0.4512(3) 0.2759(3) 0.3239(3) 0.0385(13) Uani 1 1 d . . .
H23A H 0.4581 0.3300 0.3146 0.046 Uiso 1 1 calc R . .
C24 C 0.5017(3) 0.2304(4) 0.3454(3) 0.0440(15) Uani 1 1 d . . .
H24A H 0.5431 0.2528 0.3502 0.053 Uiso 1 1 calc R . .
C25 C 0.4917(2) 0.1529(4) 0.3599(2) 0.0365(13) Uani 1 1 d . . .
H25A H 0.5263 0.1224 0.3761 0.044 Uiso 1 1 calc R . .
C26 C 0.4321(2) 0.1173(3) 0.3515(2) 0.0275(11) Uani 1 1 d . . .
C30 C 0.3320(2) 0.2693(3) 0.4944(2) 0.0325(12) Uani 1 1 d . . .
C31 C 0.3795(3) 0.2162(4) 0.5089(2) 0.0392(14) Uani 1 1 d . . .
C32 C 0.4441(3) 0.2299(4) 0.5022(3) 0.0491(17) Uani 1 1 d . . .
C33 C 0.4619(3) 0.3011(5) 0.4794(3) 0.0542(19) Uani 1 1 d . . .
C34 C 0.4168(3) 0.3564(4) 0.4634(3) 0.0482(17) Uani 1 1 d . . .
C35 C 0.3532(3) 0.3394(4) 0.4713(2) 0.0362(13) Uani 1 1 d . . .
C121 C 0.1545(3) 0.2931(3) 0.2951(2) 0.0350(12) Uani 1 1 d . . .
H12A H 0.1925 0.2622 0.2834 0.042 Uiso 1 1 calc R . .
C122 C 0.1242(4) 0.3313(5) 0.2388(3) 0.068(2) Uani 1 1 d . . .
H12B H 0.1108 0.2898 0.2105 0.102 Uiso 1 1 calc R . .
H12C H 0.1554 0.3659 0.2208 0.102 Uiso 1 1 calc R . .
H12D H 0.0871 0.3626 0.2493 0.102 Uiso 1 1 calc R . .
C123 C 0.1774(3) 0.3581(4) 0.3384(3) 0.0549(17) Uani 1 1 d . . .
H12E H 0.1958 0.3338 0.3748 0.082 Uiso 1 1 calc R . .
H12F H 0.1414 0.3917 0.3481 0.082 Uiso 1 1 calc R . .
H12G H 0.2099 0.3904 0.3199 0.082 Uiso 1 1 calc R . .
C161 C 0.0918(2) 0.0162(3) 0.3655(2) 0.0310(12) Uani 1 1 d . . .
H16A H 0.1339 0.0038 0.3488 0.037 Uiso 1 1 calc R . .
C162 C 0.0416(3) -0.0346(4) 0.3321(3) 0.0467(15) Uani 1 1 d . . .
H16B H 0.0424 -0.0236 0.2894 0.070 Uiso 1 1 calc R . .
H16C H -0.0006 -0.0220 0.3462 0.070 Uiso 1 1 calc R . .
H16D H 0.0509 -0.0908 0.3393 0.070 Uiso 1 1 calc R . .
C163 C 0.0958(3) -0.0062(4) 0.4313(3) 0.0465(15) Uani 1 1 d . . .
H16E H 0.1263 0.0286 0.4527 0.070 Uiso 1 1 calc R . .
H16F H 0.1098 -0.0613 0.4356 0.070 Uiso 1 1 calc R . .
H16G H 0.0537 -0.0003 0.4479 0.070 Uiso 1 1 calc R . .
C221 C 0.3359(2) 0.2959(3) 0.2914(2) 0.0314(11) Uani 1 1 d . . .
H22A H 0.2967 0.2789 0.3115 0.038 Uiso 1 1 calc R . .
C222 C 0.3224(3) 0.2866(4) 0.2247(3) 0.0518(16) Uani 1 1 d . . .
H22B H 0.3108 0.2315 0.2158 0.078 Uiso 1 1 calc R . .
H22C H 0.3606 0.3007 0.2036 0.078 Uiso 1 1 calc R . .
H22D H 0.2872 0.3216 0.2118 0.078 Uiso 1 1 calc R . .
C223 C 0.3456(3) 0.3842(3) 0.3045(3) 0.0510(16) Uani 1 1 d . . .
H22E H 0.3510 0.3923 0.3475 0.076 Uiso 1 1 calc R . .
H22F H 0.3083 0.4139 0.2890 0.076 Uiso 1 1 calc R . .
H22G H 0.3837 0.4029 0.2852 0.076 Uiso 1 1 calc R . .
C261 C 0.4253(2) 0.0298(3) 0.3674(2) 0.0295(11) Uani 1 1 d . . .
H26A H 0.3829 0.0111 0.3511 0.035 Uiso 1 1 calc R . .
C262 C 0.4768(3) -0.0216(4) 0.3406(3) 0.0510(16) Uani 1 1 d . . .
H26B H 0.4782 -0.0107 0.2980 0.076 Uiso 1 1 calc R . .
H26C H 0.4669 -0.0777 0.3467 0.076 Uiso 1 1 calc R . .
H26D H 0.5183 -0.0093 0.3601 0.076 Uiso 1 1 calc R . .
C263 C 0.4275(3) 0.0184(4) 0.4344(3) 0.0470(15) Uani 1 1 d . . .
H26E H 0.3923 0.0475 0.4514 0.071 Uiso 1 1 calc R . .
H26F H 0.4681 0.0384 0.4516 0.071 Uiso 1 1 calc R . .
H26G H 0.4236 -0.0381 0.4436 0.071 Uiso 1 1 calc R . .
C41 C 0.2364(5) 0.1774(7) 0.0741(5) 0.069(4) Uiso 0.621(16) 1 d PG A 2
C42 C 0.2956(7) 0.2133(3) 0.0703(4) 0.058(3) Uiso 0.621(16) 1 d PG A 2
H42A H 0.2996 0.2690 0.0750 0.069 Uiso 0.621(16) 1 calc PR A 2
C43 C 0.3489(5) 0.1677(7) 0.0596(4) 0.061(3) Uiso 0.621(16) 1 d PG A 2
H43A H 0.3894 0.1923 0.0570 0.073 Uiso 0.621(16) 1 calc PR A 2
C44 C 0.3430(3) 0.0862(6) 0.0526(4) 0.064(4) Uiso 0.621(16) 1 d PG A 2
H44A H 0.3795 0.0550 0.0453 0.077 Uiso 0.621(16) 1 calc PR A 2
C45 C 0.2839(5) 0.0503(4) 0.0564(4) 0.046(3) Uiso 0.621(16) 1 d PG A 2
H45A H 0.2798 -0.0054 0.0517 0.055 Uiso 0.621(16) 1 calc PR A 2
C46 C 0.2306(3) 0.0959(7) 0.0672(5) 0.085(6) Uiso 0.621(16) 1 d PG A 2
H46A H 0.1901 0.0714 0.0698 0.102 Uiso 0.621(16) 1 calc PR A 2
C47 C 0.1762(9) 0.2183(11) 0.0828(8) 0.113(7) Uiso 0.621(16) 1 d P A 2
H47A H 0.1826 0.2756 0.0796 0.169 Uiso 0.621(16) 1 calc PR A 2
H47B H 0.1613 0.2056 0.1223 0.169 Uiso 0.621(16) 1 calc PR A 2
H47C H 0.1443 0.2010 0.0524 0.169 Uiso 0.621(16) 1 calc PR A 2
C41A C 0.2624(12) 0.2168(7) 0.0728(8) 0.060(6) Uiso 0.379(16) 1 d PG A 1
C42A C 0.3263(10) 0.2015(13) 0.0640(8) 0.072(7) Uiso 0.379(16) 1 d PG A 1
H42B H 0.3562 0.2437 0.0646 0.086 Uiso 0.379(16) 1 calc PR A 1
C43A C 0.3464(6) 0.1243(17) 0.0543(9) 0.095(8) Uiso 0.379(16) 1 d PG A 1
H43B H 0.3900 0.1138 0.0482 0.115 Uiso 0.379(16) 1 calc PR A 1
C44A C 0.3026(11) 0.0625(10) 0.0534(9) 0.097(10) Uiso 0.379(16) 1 d PG A 1
H44B H 0.3164 0.0098 0.0467 0.117 Uiso 0.379(16) 1 calc PR A 1
C45A C 0.2388(9) 0.0779(9) 0.0622(8) 0.053(6) Uiso 0.379(16) 1 d PG A 1
H45B H 0.2089 0.0357 0.0616 0.064 Uiso 0.379(16) 1 calc PR A 1
C46A C 0.2187(6) 0.1551(12) 0.0719(8) 0.078(7) Uiso 0.379(16) 1 d PG A 1
H46B H 0.1750 0.1656 0.0779 0.094 Uiso 0.379(16) 1 calc PR A 1
C47A C 0.2335(19) 0.290(2) 0.0864(18) 0.156(17) Uiso 0.379(16) 1 d P A 1
H47D H 0.2606 0.3182 0.1158 0.233 Uiso 0.379(16) 1 calc PR A 1
H47E H 0.1918 0.2796 0.1027 0.233 Uiso 0.379(16) 1 calc PR A 1
H47F H 0.2280 0.3215 0.0502 0.233 Uiso 0.379(16) 1 calc PR A 1

loop_
_atom_site_aniso_label
_atom_site_aniso_U_11
_atom_site_aniso_U_22
_atom_site_aniso_U_33
_atom_site_aniso_U_23
_atom_site_aniso_U_13
_atom_site_aniso_U_12
Ge1 0.0161(2) 0.0194(2) 0.0184(2) -0.00207(19) 0.00199(17) -0.00210(19)
Cu1 0.0241(3) 0.0330(3) 0.0227(3) -0.0104(2) 0.0060(2) -0.0063(3)
N1 0.0192(19) 0.0175(18) 0.0209(19) -0.0033(15) 0.0029(15) -0.0020(16)
N2 0.0147(18) 0.0166(18) 0.0227(19) -0.0009(15) -0.0004(14) 0.0019(15)
F1 0.052(2) 0.050(2) 0.063(2) -0.0069(18) 0.0107(18) 0.0025(17)
F2 0.032(2) 0.094(3) 0.086(3) -0.038(3) -0.0065(19) 0.020(2)
F3 0.029(2) 0.134(4) 0.096(3) -0.045(3) 0.023(2) -0.032(2)
F4 0.074(3) 0.088(3) 0.073(3) -0.004(2) 0.029(2) -0.047(3)
F5 0.047(2) 0.053(2) 0.061(2) 0.0029(18) 0.0073(18) -0.0087(17)
C1 0.031(3) 0.034(3) 0.031(3) -0.009(2) -0.007(2) 0.003(2)
C2 0.024(2) 0.012(2) 0.024(2) 0.0014(17) -0.0036(18) -0.0030(18)
C3 0.028(3) 0.016(2) 0.027(3) -0.0071(18) -0.0005(19) -0.0039(19)
C4 0.026(2) 0.015(2) 0.021(2) -0.0021(18) 0.0033(18) -0.0012(18)
C5 0.029(3) 0.042(3) 0.029(3) -0.014(2) 0.011(2) -0.006(2)
C6 0.027(3) 0.029(3) 0.043(3) 0.012(2) 0.000(2) -0.004(2)
C11 0.017(2) 0.025(2) 0.026(2) -0.0063(19) -0.0027(18) 0.0017(19)
C12 0.027(3) 0.027(3) 0.036(3) -0.005(2) -0.005(2) 0.008(2)
C13 0.033(3) 0.038(3) 0.058(4) -0.010(3) -0.004(3) 0.015(3)
C14 0.023(3) 0.057(4) 0.056(4) -0.020(3) 0.001(3) 0.012(3)
C15 0.018(2) 0.055(4) 0.043(3) -0.012(3) 0.004(2) -0.006(3)
C16 0.020(2) 0.034(3) 0.030(3) -0.008(2) 0.002(2) -0.006(2)
C21 0.015(2) 0.025(2) 0.021(2) -0.0072(18) 0.0047(17) -0.0023(18)
C22 0.023(2) 0.025(3) 0.028(3) -0.005(2) 0.007(2) -0.006(2)
C23 0.030(3) 0.032(3) 0.055(4) -0.006(3) 0.012(3) -0.015(2)
C24 0.027(3) 0.050(4) 0.056(4) -0.012(3) 0.013(3) -0.014(3)
C25 0.018(2) 0.050(4) 0.042(3) -0.012(3) 0.002(2) -0.003(2)
C26 0.025(3) 0.032(3) 0.026(2) -0.008(2) 0.0066(19) 0.000(2)
C30 0.024(3) 0.049(3) 0.025(3) -0.017(2) 0.006(2) -0.011(2)
C31 0.034(3) 0.049(4) 0.035(3) -0.020(3) 0.007(2) -0.004(3)
C32 0.021(3) 0.080(5) 0.046(4) -0.035(3) 0.000(2) 0.002(3)
C33 0.026(3) 0.086(5) 0.052(4) -0.030(4) 0.013(3) -0.022(3)
C34 0.043(4) 0.060(4) 0.044(3) -0.015(3) 0.021(3) -0.027(3)
C35 0.029(3) 0.049(3) 0.032(3) -0.010(2) 0.007(2) -0.008(3)
C121 0.037(3) 0.023(3) 0.046(3) 0.002(2) 0.002(2) 0.010(2)
C122 0.078(5) 0.060(5) 0.065(5) 0.020(4) -0.010(4) 0.012(4)
C123 0.059(4) 0.037(4) 0.070(5) -0.008(3) 0.011(3) -0.011(3)
C161 0.024(3) 0.031(3) 0.038(3) -0.004(2) 0.007(2) -0.010(2)
C162 0.039(3) 0.042(4) 0.059(4) -0.016(3) 0.007(3) -0.020(3)
C163 0.040(3) 0.052(4) 0.047(4) 0.007(3) 0.007(3) -0.013(3)
C221 0.029(3) 0.023(3) 0.043(3) 0.004(2) 0.008(2) -0.005(2)
C222 0.055(4) 0.044(4) 0.056(4) 0.004(3) -0.005(3) 0.006(3)
C223 0.057(4) 0.029(3) 0.068(4) 0.000(3) 0.012(3) 0.001(3)
C261 0.023(2) 0.030(3) 0.036(3) -0.006(2) 0.000(2) 0.007(2)
C262 0.038(3) 0.042(4) 0.072(5) -0.012(3) 0.001(3) 0.013(3)
C263 0.050(4) 0.045(4) 0.046(4) 0.006(3) -0.005(3) 0.002(3)

loop_
_atom_type_symbol
_atom_type_description
_atom_type_scat_dispersion_real
_atom_type_scat_dispersion_imag
_atom_type_scat_source
C C 0.0033 0.0016 'International Tables Vol C Tables 4.2.6.8 and 6.1.1.4'
H H 0.0000 0.0000 'International Tables Vol C Tables 4.2.6.8 and 6.1.1.4'
N N 0.0061 0.0033 'International Tables Vol C Tables 4.2.6.8 and 6.1.1.4'
Cu Cu 0.3201 1.2651 'International Tables Vol C Tables 4.2.6.8 and 6.1.1.4'
Ge Ge 0.1547 1.8001 'International Tables Vol C Tables 4.2.6.8 and 6.1.1.4'
F F 0.0171 0.0103 'International Tables Vol C Tables 4.2.6.8 and 6.1.1.4'

loop_
_geom_angle_atom_site_label_1
_geom_angle_atom_site_label_2
_geom_angle_atom_site_label_3
_geom_angle
_geom_angle_site_symmetry_1
_geom_angle_site_symmetry_3
N2 Ge1 C6 98.75(19) . .
N2 Ge1 N1 92.43(15) . .
C6 Ge1 N1 97.36(19) . .
N2 Ge1 Cu1 117.24(11) . .
C6 Ge1 Cu1 120.98(17) . .
N1 Ge1 Cu1 123.87(11) . .
C30 Cu1 C30 111.97(15) . 7_556
C30 Cu1 Ge1 122.58(13) . .
C30 Cu1 Ge1 124.19(13) 7_556 .
C30 Cu1 Cu1 56.05(13) . 7_556
C30 Cu1 Cu1 55.92(13) 7_556 7_556
Ge1 Cu1 Cu1 169.56(5) . 7_556
C4 N1 C21 118.2(4) . .
C4 N1 Ge1 120.5(3) . .
C21 N1 Ge1 121.1(3) . .
C2 N2 C11 119.5(4) . .
C2 N2 Ge1 122.1(3) . .
C11 N2 Ge1 118.3(3) . .
C2 C1 H1A 109.5 . .
C2 C1 H1B 109.5 . .
H1A C1 H1B 109.5 . .
C2 C1 H1C 109.5 . .
H1A C1 H1C 109.5 . .
H1B C1 H1C 109.5 . .
N2 C2 C3 123.3(4) . .
N2 C2 C1 119.2(4) . .
C3 C2 C1 117.5(4) . .
C4 C3 C2 126.6(4) . .
C4 C3 H3A 116.7 . .
C2 C3 H3A 116.7 . .
N1 C4 C3 123.7(4) . .
N1 C4 C5 119.5(4) . .
C3 C4 C5 116.8(4) . .
C4 C5 H5A 109.5 . .
C4 C5 H5B 109.5 . .
H5A C5 H5B 109.5 . .
C4 C5 H5C 109.5 . .
H5A C5 H5C 109.5 . .
H5B C5 H5C 109.5 . .
Ge1 C6 H6A 109.5 . .
Ge1 C6 H6B 109.5 . .
H6A C6 H6B 109.5 . .
Ge1 C6 H6C 109.5 . .
H6A C6 H6C 109.5 . .
H6B C6 H6C 109.5 . .
C16 C11 C12 121.6(4) . .
C16 C11 N2 119.1(4) . .
C12 C11 N2 119.3(4) . .
C13 C12 C11 117.6(5) . .
C13 C12 C121 120.0(5) . .
C11 C12 C121 122.3(4) . .
C14 C13 C12 122.3(5) . .
C14 C13 H13A 118.8 . .
C12 C13 H13A 118.8 . .
C13 C14 C15 119.4(5) . .
C13 C14 H14A 120.3 . .
C15 C14 H14A 120.3 . .
C14 C15 C16 120.8(5) . .
C14 C15 H15A 119.6 . .
C16 C15 H15A 119.6 . .
C15 C16 C11 118.2(5) . .
C15 C16 C161 118.1(5) . .
C11 C16 C161 123.7(4) . .
C26 C21 C22 122.0(4) . .
C26 C21 N1 120.8(4) . .
C22 C21 N1 117.1(4) . .
C23 C22 C21 117.4(5) . .
C23 C22 C221 120.2(5) . .
C21 C22 C221 122.4(4) . .
C24 C23 C22 121.5(5) . .
C24 C23 H23A 119.2 . .
C22 C23 H23A 119.2 . .
C25 C24 C23 119.5(5) . .
C25 C24 H24A 120.3 . .
C23 C24 H24A 120.3 . .
C24 C25 C26 121.8(5) . .
C24 C25 H25A 119.1 . .
C26 C25 H25A 119.1 . .
C21 C26 C25 117.8(5) . .
C21 C26 C261 123.7(4) . .
C25 C26 C261 118.6(5) . .
C31 C30 C35 114.1(5) . .
C31 C30 Cu1 112.6(4) . .
C35 C30 Cu1 119.1(4) . .
C31 C30 Cu1 123.6(4) . 7_556
C35 C30 Cu1 112.0(4) . 7_556
Cu1 C30 Cu1 68.03(15) . 7_556
F1 C31 C30 119.8(5) . .
F1 C31 C32 115.6(6) . .
C30 C31 C32 124.6(6) . .
F2 C32 C33 119.9(6) . .
F2 C32 C31 121.9(7) . .
C33 C32 C31 118.2(6) . .
F3 C33 C32 119.7(7) . .
F3 C33 C34 120.1(7) . .
C32 C33 C34 120.2(5) . .
F4 C34 C33 120.3(6) . .
F4 C34 C35 120.8(7) . .
C33 C34 C35 118.9(6) . .
F5 C35 C30 120.1(5) . .
F5 C35 C34 116.0(5) . .
C30 C35 C34 123.9(6) . .
C12 C121 C123 111.8(5) . .
C12 C121 C122 111.4(5) . .
C123 C121 C122 109.3(5) . .
C12 C121 H12A 108.1 . .
C123 C121 H12A 108.1 . .
C122 C121 H12A 108.1 . .
C121 C122 H12B 109.5 . .
C121 C122 H12C 109.5 . .
H12B C122 H12C 109.5 . .
C121 C122 H12D 109.5 . .
H12B C122 H12D 109.5 . .
H12C C122 H12D 109.5 . .
C121 C123 H12E 109.5 . .
C121 C123 H12F 109.5 . .
H12E C123 H12F 109.5 . .
C121 C123 H12G 109.5 . .
H12E C123 H12G 109.5 . .
H12F C123 H12G 109.5 . .
C16 C161 C163 111.7(4) . .
C16 C161 C162 112.1(5) . .
C163 C161 C162 110.1(5) . .
C16 C161 H16A 107.6 . .
C163 C161 H16A 107.6 . .
C162 C161 H16A 107.6 . .
C161 C162 H16B 109.5 . .
C161 C162 H16C 109.5 . .
H16B C162 H16C 109.5 . .
C161 C162 H16D 109.5 . .
H16B C162 H16D 109.5 . .
H16C C162 H16D 109.5 . .
C161 C163 H16E 109.5 . .
C161 C163 H16F 109.5 . .
H16E C163 H16F 109.5 . .
C161 C163 H16G 109.5 . .
H16E C163 H16G 109.5 . .
H16F C163 H16G 109.5 . .
C22 C221 C222 113.3(4) . .
C22 C221 C223 113.5(5) . .
C222 C221 C223 107.8(5) . .
C22 C221 H22A 107.3 . .
C222 C221 H22A 107.3 . .
C223 C221 H22A 107.3 . .
C221 C222 H22B 109.5 . .
C221 C222 H22C 109.5 . .
H22B C222 H22C 109.5 . .
C221 C222 H22D 109.5 . .
H22B C222 H22D 109.5 . .
H22C C222 H22D 109.5 . .
C221 C223 H22E 109.5 . .
C221 C223 H22F 109.5 . .
H22E C223 H22F 109.5 . .
C221 C223 H22G 109.5 . .
H22E C223 H22G 109.5 . .
H22F C223 H22G 109.5 . .
C263 C261 C26 110.9(4) . .
C263 C261 C262 109.2(5) . .
C26 C261 C262 112.3(4) . .
C263 C261 H26A 108.1 . .
C26 C261 H26A 108.1 . .
C262 C261 H26A 108.1 . .
C261 C262 H26B 109.5 . .
C261 C262 H26C 109.5 . .
H26B C262 H26C 109.5 . .
C261 C262 H26D 109.5 . .
H26B C262 H26D 109.5 . .
H26C C262 H26D 109.5 . .
C261 C263 H26E 109.5 . .
C261 C263 H26F 109.5 . .
H26E C263 H26F 109.5 . .
C261 C263 H26G 109.5 . .
H26E C263 H26G 109.5 . .
H26F C263 H26G 109.5 . .
C42 C41 C46 120.0 . .
C42 C41 C47 125.8(13) . .
C46 C41 C47 114.1(13) . .
C43 C42 C41 120.0 . .
C43 C42 H42A 120.0 . .
C41 C42 H42A 120.0 . .
C42 C43 C44 120.0 . .
C42 C43 H43A 120.0 . .
C44 C43 H43A 120.0 . .
C45 C44 C43 120.0 . .
C45 C44 H44A 120.0 . .
C43 C44 H44A 120.0 . .
C44 C45 C46 120.0 . .
C44 C45 H45A 120.0 . .
C46 C45 H45A 120.0 . .
C45 C46 C41 120.0 . .
C45 C46 H46A 120.0 . .
C41 C46 H46A 120.0 . .
C41 C47 H47A 109.5 . .
C41 C47 H47B 109.5 . .
H47A C47 H47B 109.5 . .
C41 C47 H47C 109.5 . .
H47A C47 H47C 109.5 . .
H47B C47 H47C 109.5 . .
C42A C41A C46A 120.0 . .
C42A C41A C47A 128(3) . .
C46A C41A C47A 111(3) . .
C41A C42A C43A 120.0 . .
C41A C42A H42B 120.0 . .
C43A C42A H42B 120.0 . .
C44A C43A C42A 120.0 . .
C44A C43A H43B 120.0 . .
C42A C43A H43B 120.0 . .
C45A C44A C43A 120.0 . .
C45A C44A H44B 120.0 . .
C43A C44A H44B 120.0 . .
C44A C45A C46A 120.0 . .
C44A C45A H45B 120.0 . .
C46A C45A H45B 120.0 . .
C45A C46A C41A 120.0 . .
C45A C46A H46B 120.0 . .
C41A C46A H46B 120.0 . .

loop_
_geom_bond_atom_site_label_1
_geom_bond_atom_site_label_2
_geom_bond_distance
_geom_bond_site_symmetry_2
Ge1 N2 1.968(4) .
Ge1 C6 1.972(5) .
Ge1 N1 1.973(4) .
Ge1 Cu1 2.3228(7) .
Cu1 C30 2.127(5) .
Cu1 C30 2.130(5) 7_556
Cu1 Cu1 2.3819(11) 7_556
N1 C4 1.343(6) .
N1 C21 1.454(6) .
N2 C2 1.328(6) .
N2 C11 1.450(6) .
F1 C31 1.350(7) .
F2 C32 1.334(8) .
F3 C33 1.341(7) .
F4 C34 1.357(7) .
F5 C35 1.350(7) .
C1 C2 1.512(6) .
C1 H1A 0.9800 .
C1 H1B 0.9800 .
C1 H1C 0.9800 .
C2 C3 1.395(6) .
C3 C4 1.388(6) .
C3 H3A 0.9500 .
C4 C5 1.510(6) .
C5 H5A 0.9800 .
C5 H5B 0.9800 .
C5 H5C 0.9800 .
C6 H6A 0.9800 .
C6 H6B 0.9800 .
C6 H6C 0.9800 .
C11 C16 1.397(7) .
C11 C12 1.401(7) .
C12 C13 1.383(7) .
C12 C121 1.517(8) .
C13 C14 1.367(9) .
C13 H13A 0.9500 .
C14 C15 1.389(9) .
C14 H14A 0.9500 .
C15 C16 1.393(7) .
C15 H15A 0.9500 .
C16 C161 1.522(7) .
C21 C26 1.385(7) .
C21 C22 1.409(7) .
C22 C23 1.390(7) .
C22 C221 1.517(7) .
C23 C24 1.380(9) .
C23 H23A 0.9500 .
C24 C25 1.369(8) .
C24 H24A 0.9500 .
C25 C26 1.394(7) .
C25 H25A 0.9500 .
C26 C261 1.528(7) .
C30 C31 1.370(8) .
C30 C35 1.375(8) .
C30 Cu1 2.130(5) 7_556
C31 C32 1.392(8) .
C32 C33 1.365(10) .
C33 C34 1.367(10) .
C34 C35 1.388(8) .
C121 C123 1.530(8) .
C121 C122 1.533(8) .
C121 H12A 1.0000 .
C122 H12B 0.9800 .
C122 H12C 0.9800 .
C122 H12D 0.9800 .
C123 H12E 0.9800 .
C123 H12F 0.9800 .
C123 H12G 0.9800 .
C161 C163 1.529(8) .
C161 C162 1.529(7) .
C161 H16A 1.0000 .
C162 H16B 0.9800 .
C162 H16C 0.9800 .
C162 H16D 0.9800 .
C163 H16E 0.9800 .
C163 H16F 0.9800 .
C163 H16G 0.9800 .
C221 C222 1.523(8) .
C221 C223 1.533(7) .
C221 H22A 1.0000 .
C222 H22B 0.9800 .
C222 H22C 0.9800 .
C222 H22D 0.9800 .
C223 H22E 0.9800 .
C223 H22F 0.9800 .
C223 H22G 0.9800 .
C261 C263 1.520(8) .
C261 C262 1.534(7) .
C261 H26A 1.0000 .
C262 H26B 0.9800 .
C262 H26C 0.9800 .
C262 H26D 0.9800 .
C263 H26E 0.9800 .
C263 H26F 0.9800 .
C263 H26G 0.9800 .
C41 C42 1.3900 .
C41 C46 1.3900 .
C41 C47 1.463(19) .
C42 C43 1.3900 .
C42 H42A 0.9500 .
C43 C44 1.3900 .
C43 H43A 0.9500 .
C44 C45 1.3900 .
C44 H44A 0.9500 .
C45 C46 1.3900 .
C45 H45A 0.9500 .
C46 H46A 0.9500 .
C47 H47A 0.9800 .
C47 H47B 0.9800 .
C47 H47C 0.9800 .
C41A C42A 1.3900 .
C41A C46A 1.3900 .
C41A C47A 1.41(4) .
C42A C43A 1.3900 .
C42A H42B 0.9500 .
C43A C44A 1.3900 .
C43A H43B 0.9500 .
C44A C45A 1.3900 .
C44A H44B 0.9500 .
C45A C46A 1.3900 .
C45A H45B 0.9500 .
C46A H46B 0.9500 .
C47A H47D 0.9800 .
C47A H47E 0.9800 .
C47A H47F 0.9800 .
